data_7702867
loop_
_publ_author_name
'Muthu, Sebastian'
'Yip, John H. K.'
'Vittal, Jagadese J.'

_publ_section_title
;
 Coordination networks of Ag(i) and N,N&#x2032;-
 bis(3-pyridinecarboxamide)-1,6-hexane: structures and anion exchange
;
_journal_issue 24
_journal_name_full 'J. Chem. Soc., Dalton Trans.'
_journal_page_first 4561
_journal_paper_doi 10.1039/B206680G
_journal_year 2002
_chemical_formula_sum 'C18 H22 Ag Cl N4 O6'
_chemical_formula_weight 533.72
_space_group_IT_number 15
_space_group_name_Hall '-C 2yc'
_space_group_name_H-M_alt 'C 1 2/c 1'
_symmetry_cell_setting monoclinic
_symmetry_space_group_name_H-M 'C 1 2/c 1'
_atom_sites_solution_hydrogens geom
_atom_sites_solution_primary direct
_atom_sites_solution_secondary difmap
_audit_creation_method SHELXL-97
_cell_angle_alpha 90.00
_cell_angle_beta 94.348(2)
_cell_angle_gamma 90.00
_cell_formula_units_Z 12
_cell_length_a 26.502(2)
_cell_length_b 5.1431(4)
_cell_length_c 44.366(3)
_cell_measurement_reflns_used 6749
_cell_measurement_temperature 223(2)
_cell_measurement_theta_max 29.8
_cell_measurement_theta_min 2.3
_cell_volume 6029.8(8)
_computing_cell_refinement 'Bruker AXS, SAINT'
_computing_data_collection 'Bruker AXS, SMART'
_computing_data_reduction 'Bruker AXS, SAINT'
_computing_molecular_graphics 'Bruker AXS, SHELXTL'
_computing_publication_material 'Bruker AXS, SHELXTL'
_computing_structure_refinement 'SHELXL-97 (Sheldrick, 1997)'
_computing_structure_solution 'SHELXS-97 (Sheldrick, 1990)'
_diffrn_ambient_temperature 223(2)
_diffrn_measured_fraction_theta_full 1.000
_diffrn_measured_fraction_theta_max 1.000
_diffrn_measurement_method '\w scans'
_diffrn_radiation_monochromator graphite
_diffrn_radiation_source 'fine-focus sealed tube'
_diffrn_radiation_type MoK\a
_diffrn_radiation_wavelength 0.71073
_diffrn_reflns_av_R_equivalents 0.0326
_diffrn_reflns_av_sigmaI/netI 0.0320
_diffrn_reflns_limit_h_max 31
_diffrn_reflns_limit_h_min -31
_diffrn_reflns_limit_k_max 5
_diffrn_reflns_limit_k_min -6
_diffrn_reflns_limit_l_max 52
_diffrn_reflns_limit_l_min -25
_diffrn_reflns_number 16461
_diffrn_reflns_theta_full 25.00
_diffrn_reflns_theta_max 25.00
_diffrn_reflns_theta_min 1.54
_exptl_absorpt_coefficient_mu 1.181
_exptl_absorpt_correction_T_max 0.9115
_exptl_absorpt_correction_T_min 0.6759
_exptl_absorpt_correction_type 'sadabs (Sheldrick, 1996)'
_exptl_crystal_colour colorless
_exptl_crystal_density_diffrn 1.764
_exptl_crystal_density_meas ?
_exptl_crystal_density_method 'not measured'
_exptl_crystal_description plate
_exptl_crystal_F_000 3240
_exptl_crystal_size_max 0.36
_exptl_crystal_size_mid 0.28
_exptl_crystal_size_min 0.08
_refine_diff_density_max 1.133
_refine_diff_density_min -0.850
_refine_diff_density_rms 0.113
_refine_ls_extinction_method none
_refine_ls_goodness_of_fit_ref 1.003
_refine_ls_hydrogen_treatment mixed
_refine_ls_matrix_type full
_refine_ls_number_parameters 404
_refine_ls_number_reflns 5285
_refine_ls_number_restraints 0
_refine_ls_restrained_S_all 1.003
_refine_ls_R_factor_all 0.0558
_refine_ls_R_factor_gt 0.0481
_refine_ls_shift/su_max 0.001
_refine_ls_shift/su_mean 0.000
_refine_ls_structure_factor_coef Fsqd
_refine_ls_weighting_details 'calc w=1/[\s^2^(Fo^2^)+(0.0507P)^2^+40.6497P] where P=(Fo^2^+2Fc^2^)/3'
_refine_ls_weighting_scheme calc
_refine_ls_wR_factor_gt 0.1134
_refine_ls_wR_factor_ref 0.1170
_reflns_number_gt 4579
_reflns_number_total 5285
_reflns_threshold_expression >2sigma(I)
_cod_data_source_file b206680g.txt
_cod_data_source_block compoundAgLClO4
_cod_depositor_comments
;
The following automatic conversions were performed:

data item '_exptl_crystal_density_meas' value 'not measured' was
changed to '?' -- the value is perceived as not measured.

Automatic conversion script
Id: cif_fix_values 6909 2019-04-08 15:41:33Z antanas 
;
_cod_original_cell_volume 6029.7(8)
_cod_original_sg_symbol_H-M C2/c
_cod_database_code 7702867

loop_
_symmetry_equiv_pos_as_xyz
'x, y, z'
'-x, y, -z+1/2'
'x+1/2, y+1/2, z'
'-x+1/2, y+1/2, -z+1/2'
'-x, -y, -z'
'x, -y, z-1/2'
'-x+1/2, -y+1/2, -z'
'x+1/2, -y+1/2, z-1/2'

loop_
_atom_site_label
_atom_site_type_symbol
_atom_site_fract_x
_atom_site_fract_y
_atom_site_fract_z
_atom_site_U_iso_or_equiv
_atom_site_adp_type
_atom_site_occupancy
_atom_site_symmetry_multiplicity
_atom_site_calc_flag
_atom_site_refinement_flags
_atom_site_disorder_assembly
_atom_site_disorder_group
Ag1 Ag 0.5000 0.5000 0.0000 0.04170(17) Uani 1 2 d S . .
Ag2 Ag 1.003771(14) -0.08147(8) 0.332400(9) 0.04395(15) Uani 1 1 d . . .
C1 C 0.55618(18) 0.9702(9) -0.02636(10) 0.0357(11) Uani 1 1 d . . .
H1 H 0.5358 0.9294 -0.0440 0.043 Uiso 1 1 calc R . .
C2 C 0.58763(17) 1.1826(10) -0.02669(10) 0.0361(11) Uani 1 1 d . . .
H2 H 0.5888 1.2843 -0.0442 0.043 Uiso 1 1 calc R . .
C3 C 0.61738(16) 1.2436(9) -0.00088(10) 0.0310(10) Uani 1 1 d . . .
H3 H 0.6385 1.3905 -0.0004 0.037 Uiso 1 1 calc R . .
C4 C 0.61594(16) 1.0865(8) 0.02451(10) 0.0280(9) Uani 1 1 d . . .
C5 C 0.58335(16) 0.8769(9) 0.02316(10) 0.0302(10) Uani 1 1 d . . .
H5 H 0.5819 0.7706 0.0403 0.036 Uiso 1 1 calc R . .
C6 C 0.64837(16) 1.1575(8) 0.05274(9) 0.0268(9) Uani 1 1 d . . .
C7 C 0.69197(19) 1.0124(9) 0.10010(10) 0.0373(11) Uani 1 1 d . . .
H7A H 0.6752 1.1464 0.1115 0.045 Uiso 1 1 calc R . .
H7B H 0.7253 1.0789 0.0957 0.045 Uiso 1 1 calc R . .
C8 C 0.69880(17) 0.7712(9) 0.11927(10) 0.0327(10) Uani 1 1 d . . .
H8A H 0.7122 0.6306 0.1073 0.039 Uiso 1 1 calc R . .
H8B H 0.6659 0.7158 0.1258 0.039 Uiso 1 1 calc R . .
C9 C 0.73522(17) 0.8234(9) 0.14707(10) 0.0333(10) Uani 1 1 d . . .
H9A H 0.7682 0.8727 0.1403 0.040 Uiso 1 1 calc R . .
H9B H 0.7225 0.9711 0.1582 0.040 Uiso 1 1 calc R . .
C10 C 0.74235(18) 0.5921(9) 0.16851(10) 0.0356(11) Uani 1 1 d . . .
H10A H 0.7556 0.4449 0.1575 0.043 Uiso 1 1 calc R . .
H10B H 0.7093 0.5411 0.1751 0.043 Uiso 1 1 calc R . .
C11 C 0.77829(18) 0.6488(9) 0.19635(10) 0.0356(11) Uani 1 1 d . . .
H11A H 0.8114 0.6993 0.1898 0.043 Uiso 1 1 calc R . .
H11B H 0.7651 0.7953 0.2075 0.043 Uiso 1 1 calc R . .
C12 C 0.78465(17) 0.4173(9) 0.21706(10) 0.0325(10) Uani 1 1 d . . .
H12A H 0.7516 0.3699 0.2240 0.039 Uiso 1 1 calc R . .
H12B H 0.7969 0.2695 0.2057 0.039 Uiso 1 1 calc R . .
C13 C 0.84051(16) 0.2714(8) 0.26002(10) 0.0271(9) Uani 1 1 d . . .
C14 C 0.93388(17) 0.4052(9) 0.33979(10) 0.0333(10) Uani 1 1 d . . .
H14 H 0.9541 0.4266 0.3580 0.040 Uiso 1 1 calc R . .
C15 C 0.89626(18) 0.5830(9) 0.33258(10) 0.0347(10) Uani 1 1 d . . .
H15 H 0.8912 0.7240 0.3455 0.042 Uiso 1 1 calc R . .
C16 C 0.86575(17) 0.5524(9) 0.30602(10) 0.0317(10) Uani 1 1 d . . .
H16 H 0.8402 0.6741 0.3005 0.038 Uiso 1 1 calc R . .
C17 C 0.87347(16) 0.3394(8) 0.28776(9) 0.0270(9) Uani 1 1 d . . .
C18 C 0.91273(16) 0.1701(9) 0.29658(10) 0.0294(10) Uani 1 1 d . . .
H18 H 0.9183 0.0266 0.2841 0.035 Uiso 1 1 calc R . .
C19 C 1.06675(18) -0.5523(9) 0.31495(10) 0.0359(11) Uani 1 1 d . . .
H19 H 1.0471 -0.5246 0.2967 0.043 Uiso 1 1 calc R . .
C20 C 1.10066(18) -0.7563(10) 0.31665(10) 0.0384(11) Uani 1 1 d . . .
H20 H 1.1042 -0.8643 0.2998 0.046 Uiso 1 1 calc R . .
C21 C 1.12894(17) -0.7983(9) 0.34320(10) 0.0334(10) Uani 1 1 d . . .
H21 H 1.1521 -0.9369 0.3449 0.040 Uiso 1 1 calc R . .
C22 C 1.12352(16) -0.6361(8) 0.36774(9) 0.0268(9) Uani 1 1 d . . .
C23 C 1.08902(16) -0.4337(9) 0.36447(10) 0.0306(10) Uani 1 1 d . . .
H23 H 1.0853 -0.3223 0.3809 0.037 Uiso 1 1 calc R . .
C24 C 1.15516(16) -0.6952(8) 0.39664(9) 0.0270(9) Uani 1 1 d . . .
C25 C 1.20397(17) -0.5425(8) 0.44160(9) 0.0306(10) Uani 1 1 d . . .
H25A H 1.2375 -0.5935 0.4357 0.037 Uiso 1 1 calc R . .
H25B H 1.1905 -0.6872 0.4529 0.037 Uiso 1 1 calc R . .
C26 C 1.20951(17) -0.3081(9) 0.46184(10) 0.0330(10) Uani 1 1 d . . .
H26A H 1.1763 -0.2578 0.4682 0.040 Uiso 1 1 calc R . .
H26B H 1.2229 -0.1623 0.4507 0.040 Uiso 1 1 calc R . .
C27 C 1.24513(18) -0.3662(8) 0.48966(10) 0.0322(10) Uani 1 1 d . . .
H27A H 1.2307 -0.5070 0.5011 0.039 Uiso 1 1 calc R . .
H27B H 1.2775 -0.4277 0.4830 0.039 Uiso 1 1 calc R . .
N1 N 0.55340(14) 0.8190(7) -0.00194(8) 0.0334(9) Uani 1 1 d . . .
N2 N 0.66193(14) 0.9631(7) 0.07161(8) 0.0332(9) Uani 1 1 d . . .
H2A H 0.6528 0.8049 0.0669 0.040 Uiso 1 1 calc R . .
N3 N 0.82001(14) 0.4665(7) 0.24337(8) 0.0305(8) Uani 1 1 d . . .
H3A H 0.8279 0.6260 0.2483 0.037 Uiso 1 1 calc R . .
N4 N 0.94308(14) 0.2010(7) 0.32193(8) 0.0330(9) Uani 1 1 d . . .
N5 N 1.06054(14) -0.3914(7) 0.33829(9) 0.0349(9) Uani 1 1 d . . .
N6 N 1.17043(14) -0.4965(7) 0.41423(8) 0.0300(8) Uani 1 1 d . . .
H6A H 1.1606 -0.3393 0.4095 0.036 Uiso 1 1 calc R . .
O1 O 0.66194(12) 1.3829(6) 0.05720(7) 0.0362(8) Uani 1 1 d . . .
O2 O 0.83221(13) 0.0414(6) 0.25313(8) 0.0401(8) Uani 1 1 d . . .
O3 O 1.16706(13) -0.9220(6) 0.40260(7) 0.0420(9) Uani 1 1 d . . .
Cl1 Cl 0.51910(8) 0.4935(4) 0.08956(3) 0.0703(5) Uani 1 1 d . . .
O4 O 0.5242(4) 0.784(2) 0.0874(3) 0.098(3) Uiso 0.50 1 d P A 1
O5 O 0.5453(5) 0.393(2) 0.1131(3) 0.094(3) Uiso 0.50 1 d P A 1
O6 O 0.4642(5) 0.458(3) 0.0885(3) 0.117(4) Uiso 0.50 1 d P A 1
O7 O 0.5322(3) 0.3936(15) 0.06017(17) 0.0424(18) Uiso 0.50 1 d P A 1
O4A O 0.5103(8) 0.221(5) 0.0996(5) 0.199(8) Uiso 0.50 1 d P A 2
O5A O 0.5709(5) 0.530(2) 0.1036(3) 0.099(3) Uiso 0.50 1 d P A 2
O6A O 0.4818(5) 0.576(3) 0.1071(3) 0.109(4) Uiso 0.50 1 d P A 2
O7A O 0.5143(4) 0.491(2) 0.0605(2) 0.072(3) Uiso 0.50 1 d P A 2
Cl2 Cl 0.5000 0.3169(3) 0.2500 0.0365(4) Uani 1 2 d S . .
O8 O 0.46951(19) 0.4758(10) 0.23050(10) 0.0785(14) Uani 1 1 d . . .
O9 O 0.53074(16) 0.1570(8) 0.23245(10) 0.0642(11) Uani 1 1 d . . .

loop_
_atom_site_aniso_label
_atom_site_aniso_U_11
_atom_site_aniso_U_22
_atom_site_aniso_U_33
_atom_site_aniso_U_23
_atom_site_aniso_U_13
_atom_site_aniso_U_12
Ag1 0.0387(3) 0.0363(3) 0.0478(3) 0.0004(2) -0.0121(2) -0.0141(2)
Ag2 0.0404(2) 0.0433(2) 0.0458(2) 0.00372(17) -0.01302(18) 0.01419(17)
C1 0.037(3) 0.040(3) 0.028(2) -0.003(2) -0.011(2) 0.000(2)
C2 0.041(3) 0.042(3) 0.023(2) 0.007(2) -0.004(2) 0.001(2)
C3 0.031(2) 0.030(2) 0.031(2) 0.0024(19) -0.0033(19) -0.0039(19)
C4 0.027(2) 0.028(2) 0.028(2) 0.0017(18) -0.0056(18) 0.0027(18)
C5 0.032(2) 0.030(2) 0.027(2) 0.0010(18) -0.0075(19) -0.0048(19)
C6 0.027(2) 0.029(2) 0.024(2) -0.0025(18) -0.0019(18) -0.0043(18)
C7 0.048(3) 0.032(2) 0.030(2) 0.003(2) -0.015(2) -0.010(2)
C8 0.039(2) 0.029(2) 0.028(2) 0.0003(19) -0.011(2) -0.004(2)
C9 0.038(2) 0.030(2) 0.030(2) 0.0030(19) -0.010(2) -0.003(2)
C10 0.043(3) 0.028(2) 0.034(2) 0.0013(19) -0.013(2) -0.004(2)
C11 0.044(3) 0.027(2) 0.034(3) 0.0028(19) -0.014(2) -0.001(2)
C12 0.035(2) 0.029(2) 0.031(2) 0.0007(19) -0.012(2) -0.0012(19)
C13 0.026(2) 0.024(2) 0.030(2) 0.0039(18) -0.0009(18) 0.0031(17)
C14 0.038(2) 0.037(3) 0.024(2) 0.004(2) -0.004(2) -0.002(2)
C15 0.044(3) 0.031(2) 0.029(2) -0.003(2) 0.001(2) 0.000(2)
C16 0.034(2) 0.027(2) 0.033(2) 0.0026(19) -0.003(2) 0.0023(19)
C17 0.029(2) 0.024(2) 0.028(2) 0.0059(18) -0.0007(18) 0.0003(17)
C18 0.031(2) 0.029(2) 0.028(2) 0.0025(18) -0.0010(19) 0.0009(18)
C19 0.039(3) 0.040(3) 0.027(2) 0.003(2) -0.009(2) -0.002(2)
C20 0.044(3) 0.042(3) 0.028(2) -0.008(2) -0.009(2) 0.000(2)
C21 0.033(2) 0.030(2) 0.035(3) -0.006(2) -0.009(2) 0.0045(19)
C22 0.027(2) 0.026(2) 0.026(2) 0.0018(17) -0.0079(18) -0.0004(17)
C23 0.033(2) 0.031(2) 0.026(2) 0.0000(19) -0.0094(19) 0.0025(19)
C24 0.032(2) 0.025(2) 0.022(2) -0.0014(18) -0.0054(18) 0.0038(18)
C25 0.037(2) 0.031(2) 0.021(2) -0.0008(18) -0.0131(19) 0.0072(19)
C26 0.039(2) 0.030(2) 0.029(2) -0.0033(19) -0.009(2) 0.005(2)
C27 0.039(2) 0.028(2) 0.027(2) -0.0033(19) -0.012(2) 0.0054(19)
N1 0.0299(19) 0.034(2) 0.035(2) -0.0005(17) -0.0086(17) -0.0059(17)
N2 0.045(2) 0.0242(19) 0.028(2) 0.0012(16) -0.0160(17) -0.0086(16)
N3 0.038(2) 0.0219(19) 0.030(2) 0.0013(15) -0.0094(17) -0.0009(16)
N4 0.033(2) 0.034(2) 0.030(2) 0.0046(17) -0.0088(17) 0.0032(17)
N5 0.035(2) 0.034(2) 0.033(2) 0.0033(17) -0.0122(17) 0.0056(17)
N6 0.040(2) 0.0233(18) 0.0239(18) 0.0000(15) -0.0147(16) 0.0062(16)
O1 0.0443(18) 0.0268(17) 0.0355(18) 0.0004(14) -0.0105(15) -0.0091(14)
O2 0.051(2) 0.0217(17) 0.045(2) 0.0008(14) -0.0165(16) 0.0008(14)
O3 0.057(2) 0.0274(18) 0.0380(19) -0.0021(14) -0.0211(16) 0.0078(15)
Cl1 0.0978(13) 0.0819(12) 0.0305(7) -0.0018(7) -0.0007(8) -0.0159(10)
Cl2 0.0461(9) 0.0397(9) 0.0231(7) 0.000 -0.0019(7) 0.000
O8 0.088(3) 0.086(3) 0.059(3) 0.023(3) -0.011(3) 0.025(3)
O9 0.067(3) 0.060(3) 0.069(3) -0.014(2) 0.029(2) -0.002(2)

loop_
_atom_type_symbol
_atom_type_description
_atom_type_scat_dispersion_real
_atom_type_scat_dispersion_imag
_atom_type_scat_source
C C 0.0033 0.0016 'International Tables Vol C Tables 4.2.6.8 and 6.1.1.4'
H H 0.0000 0.0000 'International Tables Vol C Tables 4.2.6.8 and 6.1.1.4'
N N 0.0061 0.0033 'International Tables Vol C Tables 4.2.6.8 and 6.1.1.4'
O O 0.0106 0.0060 'International Tables Vol C Tables 4.2.6.8 and 6.1.1.4'
Cl Cl 0.1484 0.1585 'International Tables Vol C Tables 4.2.6.8 and 6.1.1.4'
Ag Ag -0.8971 1.1015 'International Tables Vol C Tables 4.2.6.8 and 6.1.1.4'

loop_
_geom_angle_atom_site_label_1
_geom_angle_atom_site_label_2
_geom_angle_atom_site_label_3
_geom_angle
_geom_angle_site_symmetry_1
_geom_angle_site_symmetry_3
N1 Ag1 N1 180.0(3) . 5_665
N4 Ag2 N5 173.15(14) . .
N1 C1 C2 122.7(4) . .
C1 C2 C3 118.8(4) . .
C2 C3 C4 119.5(4) . .
C5 C4 C3 118.3(4) . .
C5 C4 C6 122.7(4) . .
C3 C4 C6 118.9(4) . .
N1 C5 C4 122.3(4) . .
O1 C6 N2 123.0(4) . .
O1 C6 C4 120.3(4) . .
N2 C6 C4 116.6(4) . .
N2 C7 C8 112.3(4) . .
C7 C8 C9 110.6(4) . .
C10 C9 C8 114.0(4) . .
C9 C10 C11 113.3(4) . .
C12 C11 C10 112.1(4) . .
N3 C12 C11 112.7(4) . .
O2 C13 N3 121.6(4) . .
O2 C13 C17 120.6(4) . .
N3 C13 C17 117.8(4) . .
N4 C14 C15 122.8(4) . .
C14 C15 C16 119.3(4) . .
C15 C16 C17 118.9(4) . .
C16 C17 C18 118.1(4) . .
C16 C17 C13 124.2(4) . .
C18 C17 C13 117.6(4) . .
N4 C18 C17 123.4(4) . .
N5 C19 C20 122.9(4) . .
C21 C20 C19 118.7(4) . .
C20 C21 C22 120.0(4) . .
C23 C22 C21 118.4(4) . .
C23 C22 C24 124.1(4) . .
C21 C22 C24 117.5(4) . .
N5 C23 C22 122.1(4) . .
O3 C24 N6 122.7(4) . .
O3 C24 C22 119.3(4) . .
N6 C24 C22 117.9(4) . .
N6 C25 C26 113.0(3) . .
C25 C26 C27 110.6(4) . .
C27 C27 C26 113.7(4) 7_746 .
C1 N1 C5 118.3(4) . .
C1 N1 Ag1 123.1(3) . .
C5 N1 Ag1 118.5(3) . .
C6 N2 C7 120.9(4) . .
C13 N3 C12 121.4(4) . .
C18 N4 C14 117.5(4) . .
C18 N4 Ag2 118.9(3) . .
C14 N4 Ag2 123.7(3) . .
C19 N5 C23 117.9(4) . .
C19 N5 Ag2 118.6(3) . .
C23 N5 Ag2 123.5(3) . .
C24 N6 C25 120.0(4) . .
O7A Cl1 O5 143.1(7) . .
O7A Cl1 O6A 123.5(7) . .
O5 Cl1 O6A 91.6(8) . .
O7A Cl1 O6 86.8(7) . .
O5 Cl1 O6 116.1(8) . .
O6A Cl1 O6 45.5(7) . .
O7A Cl1 O7 28.0(5) . .
O5 Cl1 O7 115.1(6) . .
O6A Cl1 O7 147.3(7) . .
O6 Cl1 O7 103.2(7) . .
O7A Cl1 O5A 116.3(7) . .
O5 Cl1 O5A 45.3(6) . .
O6A Cl1 O5A 114.1(8) . .
O6 Cl1 O5A 156.9(8) . .
O7 Cl1 O5A 98.4(6) . .
O7A Cl1 O4A 106.5(10) . .
O5 Cl1 O4A 58.7(8) . .
O6A Cl1 O4A 89.1(10) . .
O6 Cl1 O4A 73.5(9) . .
O7 Cl1 O4A 89.4(9) . .
O5A Cl1 O4A 98.9(9) . .
O7A Cl1 O4 87.0(6) . .
O5 Cl1 O4 113.3(7) . .
O6A Cl1 O4 78.5(7) . .
O6 Cl1 O4 102.4(7) . .
O7 Cl1 O4 105.2(5) . .
O5A Cl1 O4 79.4(6) . .
O4A Cl1 O4 165.4(9) . .
O8 Cl2 O8 108.6(5) 2_655 .
O8 Cl2 O9 110.2(3) 2_655 .
O8 Cl2 O9 109.0(3) . .
O8 Cl2 O9 109.0(3) 2_655 2_655
O8 Cl2 O9 110.2(3) . 2_655
O9 Cl2 O9 109.8(4) . 2_655

loop_
_geom_bond_atom_site_label_1
_geom_bond_atom_site_label_2
_geom_bond_distance
_geom_bond_site_symmetry_2
Ag1 N1 2.173(4) .
Ag1 N1 2.173(4) 5_665
Ag2 N4 2.191(4) .
Ag2 N5 2.194(4) .
C1 N1 1.340(6) .
C1 C2 1.375(7) .
C2 C3 1.376(6) .
C3 C4 1.389(6) .
C4 C5 1.380(6) .
C4 C6 1.509(6) .
C5 N1 1.351(5) .
C6 O1 1.225(5) .
C6 N2 1.336(5) .
C7 N2 1.464(5) .
C7 C8 1.507(6) .
C8 C9 1.531(6) .
C9 C10 1.526(6) .
C10 C11 1.529(6) .
C11 C12 1.505(6) .
C12 N3 1.462(5) .
C13 O2 1.237(5) .
C13 N3 1.336(5) .
C13 C17 1.496(6) .
C14 N4 1.349(6) .
C14 C15 1.373(6) .
C15 C16 1.387(6) .
C16 C17 1.387(6) .
C17 C18 1.390(6) .
C18 N4 1.342(5) .
C19 N5 1.345(6) .
C19 C20 1.380(7) .
C20 C21 1.365(6) .
C21 C22 1.387(6) .
C22 C23 1.386(6) .
C22 C24 1.509(5) .
C23 N5 1.354(5) .
C24 O3 1.232(5) .
C24 N6 1.330(5) .
C25 N6 1.469(5) .
C25 C26 1.504(6) .
C26 C27 1.526(6) .
C27 C27 1.517(8) 7_746
Cl1 O7A 1.287(10) .
Cl1 O5 1.315(12) .
Cl1 O6A 1.369(14) .
Cl1 O6 1.465(14) .
Cl1 O7 1.467(8) .
Cl1 O5A 1.477(12) .
Cl1 O4A 1.50(2) .
Cl1 O4 1.502(12) .
Cl2 O8 1.401(4) 2_655
Cl2 O8 1.401(4) .
Cl2 O9 1.429(4) .
Cl2 O9 1.429(4) 2_655
